data_4301959
loop_
_publ_author_name
'Ravi Shankar'
'Archana Jain'
'Atul Pratap Singh'
'Gabriele Kociok-K\"ohn'
'Kieran C. Molloy'

_publ_section_title
;
Facile Synthesis of Novel Two- And Three-Dimensional Coordination Polymers
Containing Dialkyltin Phosphonate-Based Tri/Tetra-Nuclear Clusters with
Appended Sulfonate Groups
;
_journal_name_full 'Inorganic Chemistry'
_journal_page_first 3608
_journal_page_last 3616
_journal_paper_doi 10.1021/ic802160a
_journal_volume 48
_journal_year 2009
_chemical_formula_moiety 'C16 H42 O12 P2 S2 Sn3, C H Cl3'
_chemical_formula_sum 'C17 H43 Cl3 O12 P2 S2 Sn3'
_chemical_formula_weight 1027.99
_chemical_name_systematic
;
 ?
;
_space_group_IT_number 14
_symmetry_cell_setting monoclinic
_symmetry_space_group_name_Hall '-P 2ybc'
_symmetry_space_group_name_H-M 'P 1 21/c 1'
_atom_sites_solution_hydrogens geom
_atom_sites_solution_primary direct
_atom_sites_solution_secondary difmap
_audit_creation_method SHELXL-97
_cell_angle_alpha 90.00
_cell_angle_beta 111.0400(10)
_cell_angle_gamma 90.00
_cell_formula_units_Z 4
_cell_length_a 15.35460(10)
_cell_length_b 15.9150(2)
_cell_length_c 15.5604(2)
_cell_measurement_reflns_used 83672
_cell_measurement_temperature 150(2)
_cell_measurement_theta_max 30.034
_cell_measurement_theta_min 2.910
_cell_volume 3548.96(7)
_computing_cell_refinement 'HKL Scalepack (Otwinski & Minor, 1997)'
_computing_data_collection 'Collect (Nonius BV, 1997-2000)'
_computing_data_reduction
;
 DENZO-SCALEPACK Z. Otwinowski and W. Minor, " 
 Processing of X-ray Diffraction Data Collected in Oscillation Mode ", 
 Methods in Enzymology, Volume 276: Macromolecular Crystallography, 
 part A, p.307-326, 1997,C.W. Carter, Jr. & R. M. Sweet, Eds., Academic Press.
;
_computing_molecular_graphics 'ORTEP3 for Windows - Farrugia, L. J. J. Appl. Crystallogr. 1997, 30, 565'
_computing_publication_material
;
 'WinGX publication routines, Farrugia, 
 L. J., J. Appl. Crystallogr., 1999, 32, 837-838
;
_computing_structure_refinement
;
 SHELXL97 -Program for Crystal Structure Analysis (Release 97-2). 
 Sheldrick, G.M., Instit\"ut f\"ur Anorganische Chemie der Universit\"at, 
 Tammanstrasse 4, D-3400 G\"ottingen, Germany, 1998 
;
_computing_structure_solution
; 
 SIR97- Altomare A., Burla M.C., Camalli M., Cascarano G.L., Giacovazzo C. , 
 Guagliardi A., Moliterni A.G.G., Polidori G.,Spagna R. 
 (1999) J. Appl. Cryst. 32, 115-119
;
_diffrn_ambient_temperature 150(2)
_diffrn_measured_fraction_theta_full 0.997
_diffrn_measured_fraction_theta_max 0.997
_diffrn_measurement_device_type 'Nonius Kappa CCD'
_diffrn_measurement_method '316 1.7 degree images with \v scans'
_diffrn_radiation_monochromator graphite
_diffrn_radiation_source 'fine-focus sealed tube'
_diffrn_radiation_type MoK\a
_diffrn_radiation_wavelength 0.71073
_diffrn_reflns_av_R_equivalents 0.0501
_diffrn_reflns_av_sigmaI/netI 0.0310
_diffrn_reflns_limit_h_max 21
_diffrn_reflns_limit_h_min -21
_diffrn_reflns_limit_k_max 22
_diffrn_reflns_limit_k_min -21
_diffrn_reflns_limit_l_max 21
_diffrn_reflns_limit_l_min -20
_diffrn_reflns_number 84820
_diffrn_reflns_theta_full 30.03
_diffrn_reflns_theta_max 30.03
_diffrn_reflns_theta_min 3.71
_diffrn_standards_decay_% 0
_diffrn_standards_number 0
_exptl_absorpt_coefficient_mu 2.577
_exptl_absorpt_correction_T_max 0.6775
_exptl_absorpt_correction_T_min 0.5710
_exptl_absorpt_correction_type multi-scan
_exptl_absorpt_process_details
;
multi-scan from symmetry-related measurements 
 Sortav (Blessing 1995)
;
_exptl_crystal_colour colourless
_exptl_crystal_density_diffrn 1.924
_exptl_crystal_density_method 'not measured'
_exptl_crystal_description block
_exptl_crystal_F_000 2016
_exptl_crystal_size_max 0.23
_exptl_crystal_size_mid 0.20
_exptl_crystal_size_min 0.15
_refine_diff_density_max 1.075
_refine_diff_density_min -1.277
_refine_diff_density_rms 0.127
_refine_ls_extinction_method none
_refine_ls_goodness_of_fit_ref 1.097
_refine_ls_hydrogen_treatment constr
_refine_ls_matrix_type full
_refine_ls_number_parameters 384
_refine_ls_number_reflns 10359
_refine_ls_number_restraints 0
_refine_ls_restrained_S_all 1.097
_refine_ls_R_factor_all 0.0418
_refine_ls_R_factor_gt 0.0289
_refine_ls_shift/su_max 0.002
_refine_ls_shift/su_mean 0.000
_refine_ls_structure_factor_coef Fsqd
_refine_ls_weighting_details 'calc w=1/[\s^2^(Fo^2^)+(0.0274P)^2^+2.9879P] where P=(Fo^2^+2Fc^2^)/3'
_refine_ls_weighting_scheme calc
_refine_ls_wR_factor_gt 0.0611
_refine_ls_wR_factor_ref 0.0657
_reflns_number_gt 8560
_reflns_number_total 10359
_reflns_threshold_expression >2sigma(I)
_cod_data_source_file ic802160a_si_001_2.cif
_cod_data_source_block compound2
_cod_database_code 4301959

loop_
_symmetry_equiv_pos_as_xyz
'x, y, z'
'-x, y+1/2, -z+1/2'
'-x, -y, -z'
'x, -y-1/2, z-1/2'

loop_
_atom_site_label
_atom_site_type_symbol
_atom_site_fract_x
_atom_site_fract_y
_atom_site_fract_z
_atom_site_U_iso_or_equiv
_atom_site_adp_type
_atom_site_occupancy
_atom_site_symmetry_multiplicity
_atom_site_calc_flag
_atom_site_refinement_flags
_atom_site_disorder_assembly
_atom_site_disorder_group
Sn1 Sn 0.122882(11) 0.098454(10) 0.093471(11) 0.01762(4) Uani 1 1 d . . .
Sn2 Sn 0.269157(11) 0.364601(10) 0.226931(11) 0.01787(4) Uani 1 1 d . . .
Sn3 Sn 0.386719(11) 0.105047(10) 0.386948(11) 0.01655(4) Uani 1 1 d . . .
S1 S 0.07086(4) 0.02967(4) -0.13823(4) 0.02073(12) Uani 1 1 d . . .
S2 S 0.43775(4) 0.43172(4) 0.13297(4) 0.01854(11) Uani 1 1 d . . .
P1 P 0.17855(4) 0.19711(4) 0.29901(4) 0.01655(12) Uani 1 1 d . . .
P2 P 0.33778(4) 0.18151(4) 0.17242(4) 0.01628(12) Uani 1 1 d . . .
O1 O 0.14952(12) 0.12255(11) 0.23297(12) 0.0209(3) Uani 1 1 d . . .
O2 O 0.27659(12) 0.18503(11) 0.37105(12) 0.0208(3) Uani 1 1 d . . .
O3 O 0.17303(11) 0.28030(11) 0.24794(12) 0.0207(3) Uani 1 1 d . . .
O4 O 0.23801(11) 0.17330(11) 0.10425(12) 0.0206(3) Uani 1 1 d . . .
O5 O 0.36365(12) 0.11337(11) 0.24638(12) 0.0205(3) Uani 1 1 d . . .
O6 O 0.35356(11) 0.26935(11) 0.21719(12) 0.0194(3) Uani 1 1 d . . .
O7 O 0.12422(13) 0.09020(11) -0.06833(13) 0.0258(4) Uani 1 1 d . . .
O8 O 0.01108(14) -0.02041(13) -0.10315(15) 0.0356(5) Uani 1 1 d . . .
O9 O 0.12813(16) -0.02011(15) -0.17429(16) 0.0411(5) Uani 1 1 d . . .
O10 O 0.37669(12) 0.44851(11) 0.18502(12) 0.0238(4) Uani 1 1 d . . .
O11 O 0.39086(13) 0.38085(12) 0.05129(12) 0.0233(4) Uani 1 1 d . . .
O12 O 0.47661(13) 0.50873(12) 0.11165(14) 0.0274(4) Uani 1 1 d . . .
C1 C 0.01873(17) 0.18912(16) 0.02909(17) 0.0222(5) Uani 1 1 d . . .
H1A H 0.0499 0.2394 0.0162 0.027 Uiso 1 1 calc R . .
H1B H -0.0221 0.1661 -0.0310 0.027 Uiso 1 1 calc R . .
C2 C -0.0431(2) 0.21745(19) 0.0814(2) 0.0318(6) Uani 1 1 d . . .
H2A H -0.0750 0.1686 0.0947 0.048 Uiso 1 1 calc R . .
H2B H -0.0895 0.2577 0.0438 0.048 Uiso 1 1 calc R . .
H2C H -0.0045 0.2443 0.1392 0.048 Uiso 1 1 calc R . .
C3 C 0.17993(19) -0.02484(16) 0.1083(2) 0.0276(6) Uani 1 1 d . . .
H3A H 0.1959 -0.0421 0.1733 0.033 Uiso 1 1 calc R . .
H3B H 0.1304 -0.0633 0.0702 0.033 Uiso 1 1 calc R . .
C4 C 0.2652(2) -0.0382(2) 0.0828(2) 0.0362(7) Uani 1 1 d . . .
H4A H 0.2513 -0.0208 0.0189 0.054 Uiso 1 1 calc R . .
H4B H 0.2824 -0.0978 0.0896 0.054 Uiso 1 1 calc R . .
H4C H 0.3171 -0.0046 0.1236 0.054 Uiso 1 1 calc R . .
C5 C 0.1702(2) 0.40256(18) 0.09812(19) 0.0292(6) Uani 1 1 d . . .
H5A H 0.1963 0.3910 0.0497 0.035 Uiso 1 1 calc R . .
H5B H 0.1134 0.3677 0.0846 0.035 Uiso 1 1 calc R . .
C6 C 0.1420(3) 0.4948(2) 0.0924(3) 0.0480(9) Uani 1 1 d . . .
H6A H 0.1171 0.5074 0.1408 0.072 Uiso 1 1 calc R . .
H6B H 0.0942 0.5063 0.0320 0.072 Uiso 1 1 calc R . .
H6C H 0.1968 0.5302 0.1009 0.072 Uiso 1 1 calc R . .
C7 C 0.3337(2) 0.40472(17) 0.36538(18) 0.0263(5) Uani 1 1 d . . .
H7A H 0.3003 0.4551 0.3747 0.032 Uiso 1 1 calc R . .
H7B H 0.3259 0.3600 0.4062 0.032 Uiso 1 1 calc R . .
C8 C 0.4371(2) 0.4258(2) 0.3952(2) 0.0332(6) Uani 1 1 d . . .
H8A H 0.4701 0.3791 0.3794 0.050 Uiso 1 1 calc R . .
H8B H 0.4627 0.4350 0.4619 0.050 Uiso 1 1 calc R . .
H8C H 0.4451 0.4768 0.3636 0.050 Uiso 1 1 calc R . .
C9 C 0.32666(17) -0.01473(15) 0.38797(18) 0.0212(5) Uani 1 1 d . . .
H9A H 0.3098 -0.0396 0.3258 0.025 Uiso 1 1 calc R . .
H9B H 0.3747 -0.0513 0.4312 0.025 Uiso 1 1 calc R . .
C10 C 0.2406(2) -0.01632(18) 0.4147(2) 0.0322(6) Uani 1 1 d . . .
H10A H 0.2569 0.0048 0.4777 0.048 Uiso 1 1 calc R . .
H10B H 0.2175 -0.0741 0.4112 0.048 Uiso 1 1 calc R . .
H10C H 0.1920 0.0194 0.3724 0.048 Uiso 1 1 calc R . .
C11 C 0.49869(18) 0.19121(17) 0.43972(19) 0.0243(5) Uani 1 1 d . . .
H11A H 0.4719 0.2477 0.4400 0.029 Uiso 1 1 calc R . .
H11B H 0.5341 0.1759 0.5046 0.029 Uiso 1 1 calc R . .
C12 C 0.56723(19) 0.19747(18) 0.3899(2) 0.0283(6) Uani 1 1 d . . .
H12A H 0.6038 0.1456 0.3994 0.042 Uiso 1 1 calc R . .
H12B H 0.6092 0.2452 0.4143 0.042 Uiso 1 1 calc R . .
H12C H 0.5329 0.2057 0.3239 0.042 Uiso 1 1 calc R . .
C13 C 0.09976(19) 0.20348(17) 0.35925(19) 0.0249(5) Uani 1 1 d . . .
H13A H 0.1008 0.1505 0.3916 0.037 Uiso 1 1 calc R . .
H13B H 0.0365 0.2139 0.3154 0.037 Uiso 1 1 calc R . .
H13C H 0.1186 0.2496 0.4039 0.037 Uiso 1 1 calc R . .
C14 C 0.41400(18) 0.17177(17) 0.10952(18) 0.0248(5) Uani 1 1 d . . .
H14A H 0.4057 0.1164 0.0801 0.037 Uiso 1 1 calc R . .
H14B H 0.4788 0.1780 0.1516 0.037 Uiso 1 1 calc R . .
H14C H 0.3995 0.2156 0.0622 0.037 Uiso 1 1 calc R . .
C15 C -0.0040(2) 0.0883(2) -0.2312(2) 0.0351(7) Uani 1 1 d . . .
H15A H 0.0330 0.1267 -0.2537 0.053 Uiso 1 1 calc R . .
H15B H -0.0473 0.1208 -0.2108 0.053 Uiso 1 1 calc R . .
H15C H -0.0394 0.0501 -0.2808 0.053 Uiso 1 1 calc R . .
C16 C 0.53142(19) 0.37213(18) 0.2064(2) 0.0280(6) Uani 1 1 d . . .
H16A H 0.5072 0.3230 0.2286 0.042 Uiso 1 1 calc R . .
H16B H 0.5684 0.4067 0.2590 0.042 Uiso 1 1 calc R . .
H16C H 0.5709 0.3535 0.1726 0.042 Uiso 1 1 calc R . .
C17 C 0.2292(2) 0.6780(2) 0.2862(2) 0.0390(7) Uani 1 1 d . . .
H17A H 0.1850 0.6379 0.2984 0.047 Uiso 0.90 1 calc PR A 1
H17B H 0.1725 0.6488 0.2884 0.047 Uiso 0.10 1 calc PR A 2
Cl1 Cl 0.32042(8) 0.62124(8) 0.27290(11) 0.0535(3) Uani 0.90 1 d P B 1
Cl2 Cl 0.26985(18) 0.74845(14) 0.37798(18) 0.1035(9) Uani 0.90 1 d P B 1
Cl3 Cl 0.16941(12) 0.73311(12) 0.18353(14) 0.0866(5) Uani 0.90 1 d P B 1
Cl1A Cl 0.2904(11) 0.6064(9) 0.2370(10) 0.063(4) Uiso 0.10 1 d P B 2
Cl2A Cl 0.3011(15) 0.7022(13) 0.3988(11) 0.096(7) Uani 0.10 1 d P B 2
Cl3A Cl 0.1969(10) 0.7631(8) 0.2297(12) 0.076(5) Uani 0.10 1 d P B 2

loop_
_atom_site_aniso_label
_atom_site_aniso_U_11
_atom_site_aniso_U_22
_atom_site_aniso_U_33
_atom_site_aniso_U_23
_atom_site_aniso_U_13
_atom_site_aniso_U_12
Sn1 0.01647(8) 0.01756(8) 0.01709(8) 0.00019(6) 0.00391(6) -0.00162(6)
Sn2 0.01791(8) 0.01859(8) 0.01671(8) 0.00066(6) 0.00571(6) -0.00116(6)
Sn3 0.01599(8) 0.01709(8) 0.01590(8) -0.00006(6) 0.00492(6) 0.00057(6)
S1 0.0199(3) 0.0211(3) 0.0215(3) -0.0021(2) 0.0079(2) -0.0022(2)
S2 0.0184(3) 0.0198(3) 0.0183(3) 0.0005(2) 0.0076(2) -0.0031(2)
P1 0.0153(3) 0.0190(3) 0.0160(3) 0.0013(2) 0.0064(2) 0.0012(2)
P2 0.0154(3) 0.0194(3) 0.0144(3) -0.0010(2) 0.0057(2) -0.0016(2)
O1 0.0223(8) 0.0224(9) 0.0178(8) -0.0007(7) 0.0069(7) -0.0026(7)
O2 0.0183(8) 0.0232(9) 0.0183(8) -0.0014(7) 0.0035(7) 0.0039(7)
O3 0.0176(8) 0.0227(9) 0.0225(9) 0.0047(7) 0.0080(7) 0.0011(7)
O4 0.0174(8) 0.0231(9) 0.0195(8) 0.0003(7) 0.0046(7) -0.0037(7)
O5 0.0232(9) 0.0227(9) 0.0158(8) 0.0002(7) 0.0071(7) 0.0013(7)
O6 0.0170(8) 0.0199(8) 0.0218(9) -0.0037(7) 0.0075(7) -0.0024(6)
O7 0.0299(10) 0.0235(9) 0.0236(9) -0.0021(7) 0.0091(8) -0.0051(7)
O8 0.0292(10) 0.0349(11) 0.0401(12) 0.0079(9) 0.0094(9) -0.0120(9)
O9 0.0406(12) 0.0469(13) 0.0380(12) -0.0113(10) 0.0167(10) 0.0107(10)
O10 0.0266(9) 0.0245(9) 0.0238(9) -0.0022(7) 0.0134(8) -0.0032(7)
O11 0.0267(9) 0.0257(9) 0.0174(9) -0.0012(7) 0.0078(7) -0.0013(7)
O12 0.0251(9) 0.0244(9) 0.0344(11) 0.0052(8) 0.0129(8) -0.0050(7)
C1 0.0197(11) 0.0237(12) 0.0211(12) 0.0039(10) 0.0046(10) 0.0017(9)
C2 0.0263(13) 0.0350(15) 0.0370(16) 0.0040(12) 0.0146(12) 0.0079(12)
C3 0.0317(14) 0.0169(12) 0.0292(14) -0.0009(10) 0.0049(11) -0.0003(10)
C4 0.0348(15) 0.0327(15) 0.0371(16) -0.0005(13) 0.0081(13) 0.0106(13)
C5 0.0279(14) 0.0333(15) 0.0213(13) 0.0069(11) 0.0027(11) -0.0052(11)
C6 0.051(2) 0.053(2) 0.0415(19) 0.0167(16) 0.0178(16) 0.0183(17)
C7 0.0324(14) 0.0282(14) 0.0194(12) -0.0041(10) 0.0104(11) -0.0057(11)
C8 0.0355(15) 0.0377(16) 0.0216(13) -0.0022(12) 0.0044(12) -0.0136(13)
C9 0.0234(12) 0.0168(11) 0.0239(12) -0.0012(9) 0.0089(10) -0.0002(9)
C10 0.0291(14) 0.0276(14) 0.0455(17) -0.0021(12) 0.0204(13) -0.0053(11)
C11 0.0243(12) 0.0235(12) 0.0255(13) -0.0053(10) 0.0095(10) -0.0055(10)
C12 0.0257(13) 0.0328(15) 0.0281(14) 0.0015(11) 0.0117(11) -0.0044(11)
C13 0.0274(13) 0.0255(13) 0.0274(13) 0.0024(10) 0.0168(11) 0.0046(10)
C14 0.0256(12) 0.0302(14) 0.0227(13) -0.0023(10) 0.0138(10) -0.0005(11)
C15 0.0311(15) 0.0374(16) 0.0314(16) 0.0076(12) 0.0046(12) -0.0019(12)
C16 0.0231(12) 0.0296(14) 0.0297(14) 0.0069(11) 0.0076(11) -0.0029(11)
C17 0.0350(16) 0.0349(16) 0.052(2) -0.0040(14) 0.0217(15) -0.0035(13)
Cl1 0.0346(5) 0.0488(6) 0.0818(9) 0.0096(6) 0.0267(6) 0.0110(5)
Cl2 0.1113(17) 0.1079(16) 0.1202(19) -0.0759(15) 0.0766(16) -0.0678(14)
Cl3 0.0716(10) 0.0860(12) 0.0977(13) 0.0476(10) 0.0251(10) 0.0351(9)
Cl2A 0.104(14) 0.121(15) 0.041(6) -0.024(9) -0.003(7) -0.074(12)
Cl3A 0.069(8) 0.038(6) 0.089(10) -0.009(6) -0.013(7) 0.006(5)

loop_
_atom_type_symbol
_atom_type_description
_atom_type_scat_dispersion_real
_atom_type_scat_dispersion_imag
_atom_type_scat_source
C C 0.0033 0.0016 'International Tables Vol C Tables 4.2.6.8 and 6.1.1.4'
H H 0.0000 0.0000 'International Tables Vol C Tables 4.2.6.8 and 6.1.1.4'
O O 0.0106 0.0060 'International Tables Vol C Tables 4.2.6.8 and 6.1.1.4'
P P 0.1023 0.0942 'International Tables Vol C Tables 4.2.6.8 and 6.1.1.4'
S S 0.1246 0.1234 'International Tables Vol C Tables 4.2.6.8 and 6.1.1.4'
Sn Sn -0.6537 1.4246 'International Tables Vol C Tables 4.2.6.8 and 6.1.1.4'
Cl Cl 0.1484 0.1585 'International Tables Vol C Tables 4.2.6.8 and 6.1.1.4'

loop_
_geom_angle_atom_site_label_1
_geom_angle_atom_site_label_2
_geom_angle_atom_site_label_3
_geom_angle
_geom_angle_site_symmetry_1
_geom_angle_site_symmetry_3
_geom_angle_publ_flag
O4 Sn1 O1 88.15(7) . . ?
O4 Sn1 C1 97.06(8) . . ?
O1 Sn1 C1 101.46(9) . . ?
O4 Sn1 C3 102.34(9) . . ?
O1 Sn1 C3 97.88(9) . . ?
C1 Sn1 C3 152.94(10) . . ?
O4 Sn1 O8 171.22(7) . 3 ?
O1 Sn1 O8 83.40(7) . 3 ?
C1 Sn1 O8 82.34(9) . 3 ?
C3 Sn1 O8 81.26(9) . 3 ?
O4 Sn1 O7 78.48(6) . . ?
O1 Sn1 O7 166.62(6) . . ?
C1 Sn1 O7 80.75(8) . . ?
C3 Sn1 O7 84.82(9) . . ?
O8 Sn1 O7 109.97(7) 3 . ?
O6 Sn2 O3 92.16(7) . . ?
O6 Sn2 C7 102.84(9) . . ?
O3 Sn2 C7 97.58(9) . . ?
O6 Sn2 C5 113.63(10) . . ?
O3 Sn2 C5 91.36(9) . . ?
C7 Sn2 C5 142.05(12) . . ?
O6 Sn2 O10 82.82(6) . . ?
O3 Sn2 O10 172.05(6) . . ?
C7 Sn2 O10 89.57(9) . . ?
C5 Sn2 O10 85.06(9) . . ?
O2 Sn3 O5 90.67(7) . . ?
O2 Sn3 C9 102.48(8) . . ?
O5 Sn3 C9 98.86(9) . . ?
O2 Sn3 C11 99.41(9) . . ?
O5 Sn3 C11 99.99(9) . . ?
C9 Sn3 C11 150.80(10) . . ?
O2 Sn3 O11 77.84(6) . 4_566 ?
O5 Sn3 O11 168.34(6) . 4_566 ?
C9 Sn3 O11 85.74(8) . 4_566 ?
C11 Sn3 O11 80.19(8) . 4_566 ?
O9 S1 O8 113.52(14) . . ?
O9 S1 O7 113.25(13) . . ?
O8 S1 O7 109.90(12) . . ?
O9 S1 C15 106.37(15) . . ?
O8 S1 C15 106.51(14) . . ?
O7 S1 C15 106.76(14) . . ?
O12 S2 O11 112.56(11) . . ?
O12 S2 O10 111.64(11) . . ?
O11 S2 O10 111.61(11) . . ?
O12 S2 C16 107.23(12) . . ?
O11 S2 C16 107.41(13) . . ?
O10 S2 C16 105.96(12) . . ?
O1 P1 O3 111.98(10) . . ?
O1 P1 O2 111.56(10) . . ?
O3 P1 O2 110.18(10) . . ?
O1 P1 C13 108.01(12) . . ?
O3 P1 C13 107.62(11) . . ?
O2 P1 C13 107.27(12) . . ?
O4 P2 O5 112.85(10) . . ?
O4 P2 O6 110.36(10) . . ?
O5 P2 O6 110.33(10) . . ?
O4 P2 C14 107.73(11) . . ?
O5 P2 C14 107.94(11) . . ?
O6 P2 C14 107.42(11) . . ?
P1 O1 Sn1 137.77(11) . . ?
P1 O2 Sn3 135.57(11) . . ?
P1 O3 Sn2 136.10(10) . . ?
P2 O4 Sn1 135.67(11) . . ?
P2 O5 Sn3 137.25(11) . . ?
P2 O6 Sn2 135.08(10) . . ?
S1 O7 Sn1 124.87(10) . . ?
S1 O8 Sn1 162.17(13) . 3 ?
S2 O10 Sn2 133.65(11) . . ?
S2 O11 Sn3 130.72(10) . 4_565 ?
C2 C1 Sn1 117.27(18) . . ?
C2 C1 H1A 108.0 . . ?
Sn1 C1 H1A 108.0 . . ?
C2 C1 H1B 108.0 . . ?
Sn1 C1 H1B 108.0 . . ?
H1A C1 H1B 107.2 . . ?
C1 C2 H2A 109.5 . . ?
C1 C2 H2B 109.5 . . ?
H2A C2 H2B 109.5 . . ?
C1 C2 H2C 109.5 . . ?
H2A C2 H2C 109.5 . . ?
H2B C2 H2C 109.5 . . ?
C4 C3 Sn1 117.55(19) . . ?
C4 C3 H3A 107.9 . . ?
Sn1 C3 H3A 107.9 . . ?
C4 C3 H3B 107.9 . . ?
Sn1 C3 H3B 107.9 . . ?
H3A C3 H3B 107.2 . . ?
C3 C4 H4A 109.5 . . ?
C3 C4 H4B 109.5 . . ?
H4A C4 H4B 109.5 . . ?
C3 C4 H4C 109.5 . . ?
H4A C4 H4C 109.5 . . ?
H4B C4 H4C 109.5 . . ?
C6 C5 Sn2 114.9(2) . . ?
C6 C5 H5A 108.5 . . ?
Sn2 C5 H5A 108.5 . . ?
C6 C5 H5B 108.5 . . ?
Sn2 C5 H5B 108.5 . . ?
H5A C5 H5B 107.5 . . ?
C5 C6 H6A 109.5 . . ?
C5 C6 H6B 109.5 . . ?
H6A C6 H6B 109.5 . . ?
C5 C6 H6C 109.5 . . ?
H6A C6 H6C 109.5 . . ?
H6B C6 H6C 109.5 . . ?
C8 C7 Sn2 115.56(19) . . ?
C8 C7 H7A 108.4 . . ?
Sn2 C7 H7A 108.4 . . ?
C8 C7 H7B 108.4 . . ?
Sn2 C7 H7B 108.4 . . ?
H7A C7 H7B 107.5 . . ?
C7 C8 H8A 109.5 . . ?
C7 C8 H8B 109.5 . . ?
H8A C8 H8B 109.5 . . ?
C7 C8 H8C 109.5 . . ?
H8A C8 H8C 109.5 . . ?
H8B C8 H8C 109.5 . . ?
C10 C9 Sn3 116.10(17) . . ?
C10 C9 H9A 108.3 . . ?
Sn3 C9 H9A 108.3 . . ?
C10 C9 H9B 108.3 . . ?
Sn3 C9 H9B 108.3 . . ?
H9A C9 H9B 107.4 . . ?
C9 C10 H10A 109.5 . . ?
C9 C10 H10B 109.5 . . ?
H10A C10 H10B 109.5 . . ?
C9 C10 H10C 109.5 . . ?
H10A C10 H10C 109.5 . . ?
H10B C10 H10C 109.5 . . ?
C12 C11 Sn3 117.33(18) . . ?
C12 C11 H11A 108.0 . . ?
Sn3 C11 H11A 108.0 . . ?
C12 C11 H11B 108.0 . . ?
Sn3 C11 H11B 108.0 . . ?
H11A C11 H11B 107.2 . . ?
C11 C12 H12A 109.5 . . ?
C11 C12 H12B 109.5 . . ?
H12A C12 H12B 109.5 . . ?
C11 C12 H12C 109.5 . . ?
H12A C12 H12C 109.5 . . ?
H12B C12 H12C 109.5 . . ?
P1 C13 H13A 109.5 . . ?
P1 C13 H13B 109.5 . . ?
H13A C13 H13B 109.5 . . ?
P1 C13 H13C 109.5 . . ?
H13A C13 H13C 109.5 . . ?
H13B C13 H13C 109.5 . . ?
P2 C14 H14A 109.5 . . ?
P2 C14 H14B 109.5 . . ?
H14A C14 H14B 109.5 . . ?
P2 C14 H14C 109.5 . . ?
H14A C14 H14C 109.5 . . ?
H14B C14 H14C 109.5 . . ?
S1 C15 H15A 109.5 . . ?
S1 C15 H15B 109.5 . . ?
H15A C15 H15B 109.5 . . ?
S1 C15 H15C 109.5 . . ?
H15A C15 H15C 109.5 . . ?
H15B C15 H15C 109.5 . . ?
S2 C16 H16A 109.5 . . ?
S2 C16 H16B 109.5 . . ?
H16A C16 H16B 109.5 . . ?
S2 C16 H16C 109.5 . . ?
H16A C16 H16C 109.5 . . ?
H16B C16 H16C 109.5 . . ?
Cl3A C17 Cl1 118.7(7) . . ?
Cl3A C17 Cl2 81.7(5) . . ?
Cl1 C17 Cl2 111.4(2) . . ?
Cl3A C17 Cl2A 109.0(9) . . ?
Cl1 C17 Cl2A 89.3(9) . . ?
Cl1 C17 Cl3 109.3(2) . . ?
Cl2 C17 Cl3 109.8(2) . . ?
Cl2A C17 Cl3 137.3(7) . . ?
Cl3A C17 Cl1A 114.1(8) . . ?
Cl2 C17 Cl1A 131.5(5) . . ?
Cl2A C17 Cl1A 109.0(10) . . ?
Cl3 C17 Cl1A 96.4(5) . . ?
Cl3A C17 H17A 123.4 . . ?
Cl1 C17 H17A 108.8 . . ?
Cl2 C17 H17A 108.8 . . ?
Cl2A C17 H17A 100.2 . . ?
Cl3 C17 H17A 108.8 . . ?
Cl1A C17 H17A 99.8 . . ?
Cl3A C17 H17B 108.2 . . ?
Cl1 C17 H17B 120.7 . . ?
Cl2 C17 H17B 109.3 . . ?
Cl2A C17 H17B 108.2 . . ?
Cl3 C17 H17B 94.9 . . ?
Cl1A C17 H17B 108.2 . . ?

loop_
_geom_bond_atom_site_label_1
_geom_bond_atom_site_label_2
_geom_bond_distance
_geom_bond_site_symmetry_2
_geom_bond_publ_flag
Sn1 O4 2.0879(16) . ?
Sn1 O1 2.0950(17) . ?
Sn1 C1 2.120(2) . ?
Sn1 C3 2.127(3) . ?
Sn1 O8 2.4533(19) 3 ?
Sn1 O7 2.5285(19) . ?
Sn2 O6 2.0351(17) . ?
Sn2 O3 2.1052(17) . ?
Sn2 C7 2.121(3) . ?
Sn2 C5 2.122(3) . ?
Sn2 O10 2.3891(17) . ?
Sn3 O2 2.0593(17) . ?
Sn3 O5 2.0906(17) . ?
Sn3 C9 2.120(2) . ?
Sn3 C11 2.121(2) . ?
Sn3 O11 2.5450(18) 4_566 ?
S1 O9 1.439(2) . ?
S1 O8 1.461(2) . ?
S1 O7 1.4637(19) . ?
S1 C15 1.757(3) . ?
S2 O12 1.4526(18) . ?
S2 O11 1.4603(19) . ?
S2 O10 1.4669(18) . ?
S2 C16 1.759(3) . ?
P1 O1 1.5276(18) . ?
P1 O3 1.5309(18) . ?
P1 O2 1.5323(17) . ?
P1 C13 1.780(2) . ?
P2 O4 1.5239(17) . ?
P2 O5 1.5264(18) . ?
P2 O6 1.5418(18) . ?
P2 C14 1.782(3) . ?
O8 Sn1 2.4533(19) 3 ?
O11 Sn3 2.5450(18) 4_565 ?
C1 C2 1.523(4) . ?
C1 H1A 0.9900 . ?
C1 H1B 0.9900 . ?
C2 H2A 0.9800 . ?
C2 H2B 0.9800 . ?
C2 H2C 0.9800 . ?
C3 C4 1.512(4) . ?
C3 H3A 0.9900 . ?
C3 H3B 0.9900 . ?
C4 H4A 0.9800 . ?
C4 H4B 0.9800 . ?
C4 H4C 0.9800 . ?
C5 C6 1.524(5) . ?
C5 H5A 0.9900 . ?
C5 H5B 0.9900 . ?
C6 H6A 0.9800 . ?
C6 H6B 0.9800 . ?
C6 H6C 0.9800 . ?
C7 C8 1.524(4) . ?
C7 H7A 0.9900 . ?
C7 H7B 0.9900 . ?
C8 H8A 0.9800 . ?
C8 H8B 0.9800 . ?
C8 H8C 0.9800 . ?
C9 C10 1.521(4) . ?
C9 H9A 0.9900 . ?
C9 H9B 0.9900 . ?
C10 H10A 0.9800 . ?
C10 H10B 0.9800 . ?
C10 H10C 0.9800 . ?
C11 C12 1.518(4) . ?
C11 H11A 0.9900 . ?
C11 H11B 0.9900 . ?
C12 H12A 0.9800 . ?
C12 H12B 0.9800 . ?
C12 H12C 0.9800 . ?
C13 H13A 0.9800 . ?
C13 H13B 0.9800 . ?
C13 H13C 0.9800 . ?
C14 H14A 0.9800 . ?
C14 H14B 0.9800 . ?
C14 H14C 0.9800 . ?
C15 H15A 0.9800 . ?
C15 H15B 0.9800 . ?
C15 H15C 0.9800 . ?
C16 H16A 0.9800 . ?
C16 H16B 0.9800 . ?
C16 H16C 0.9800 . ?
C17 Cl3A 1.593(14) . ?
C17 Cl1 1.740(3) . ?
C17 Cl2 1.746(4) . ?
C17 Cl2A 1.746(14) . ?
C17 Cl3 1.763(4) . ?
C17 Cl1A 1.811(15) . ?
C17 H17A 1.0000 . ?
C17 H17B 1.0000 . ?
